data_4032362
loop_
_publ_author_name
'Korb, Marcus'
'Lehrich, Steve W.'
'Lang, Heinrich'

_publ_section_title
;
 Reactivity of Ferrocenyl Phosphates Bearing (Hetero-)Aromatics and
 [3]Ferrocenophanes toward Anionic Phospho-Fries Rearrangements
;
_journal_name_full 'The Journal of Organic Chemistry'
_journal_paper_doi 10.1021/acs.joc.7b00030
_journal_year 2017
_chemical_formula_moiety 'C30 H24 Fe3 O8 P2'
_chemical_formula_sum 'C30 H24 Fe3 O8 P2'
_chemical_formula_weight 741.98
_chemical_name_systematic
;
 ?
;
_space_group_crystal_system triclinic
_space_group_IT_number 2
_space_group_name_Hall '-P 1'
_space_group_name_H-M_alt 'P -1'
_symmetry_space_group_name_Hall '-P 1'
_symmetry_space_group_name_H-M 'P -1'
_atom_sites_solution_hydrogens geom
_audit_creation_method SHELXL-2013
_cell_angle_alpha 95.156(6)
_cell_angle_beta 91.298(5)
_cell_angle_gamma 97.059(6)
_cell_formula_units_Z 1
_cell_length_a 6.2344(4)
_cell_length_b 7.6337(6)
_cell_length_c 13.7942(9)
_cell_measurement_reflns_used 2339
_cell_measurement_temperature 120.00(10)
_cell_measurement_theta_max 27.7350
_cell_measurement_theta_min 4.3860
_cell_volume 648.50(8)
_computing_cell_refinement
;
CrysAlisPro, Agilent Technologies,
Version 1.171.37.35 (release 13-08-2014 CrysAlis171 .NET)
(compiled Aug 13 2014,18:06:01)
;
_computing_data_collection
;
CrysAlisPro, Agilent Technologies,
Version 1.171.37.35 (release 13-08-2014 CrysAlis171 .NET)
(compiled Aug 13 2014,18:06:01)
;
_computing_data_reduction
;
CrysAlisPro, Agilent Technologies,
Version 1.171.37.35 (release 13-08-2014 CrysAlis171 .NET)
(compiled Aug 13 2014,18:06:01)
;
_computing_structure_refinement 'SHELXL-2013 (Sheldrick, 2013)'
_computing_structure_solution 'SHELXS-2013 (Sheldrick, 2013)'
_diffrn_ambient_temperature 120.00(10)
_diffrn_measured_fraction_theta_full 0.999
_diffrn_measured_fraction_theta_max 0.999
_diffrn_measurement_device_type 'oxford gemini s'
_diffrn_measurement_method '\w scans'
_diffrn_radiation_type MoK\a
_diffrn_radiation_wavelength 0.71073
_diffrn_reflns_av_R_equivalents 0.0241
_diffrn_reflns_av_unetI/netI 0.0369
_diffrn_reflns_Laue_measured_fraction_full 0.999
_diffrn_reflns_Laue_measured_fraction_max 0.999
_diffrn_reflns_limit_h_max 7
_diffrn_reflns_limit_h_min -7
_diffrn_reflns_limit_k_max 8
_diffrn_reflns_limit_k_min -9
_diffrn_reflns_limit_l_max 16
_diffrn_reflns_limit_l_min -15
_diffrn_reflns_number 4195
_diffrn_reflns_point_group_measured_fraction_full 0.999
_diffrn_reflns_point_group_measured_fraction_max 0.999
_diffrn_reflns_theta_full 25.000
_diffrn_reflns_theta_max 24.996
_diffrn_reflns_theta_min 2.957
_diffrn_source 'Enhance (Mo) X-ray Source'
_diffrn_standards_decay_% 0
_diffrn_standards_interval_count 50
_diffrn_standards_interval_time 10
_diffrn_standards_number 2
_exptl_absorpt_coefficient_mu 1.837
_exptl_absorpt_correction_T_max 1.00000
_exptl_absorpt_correction_T_min 0.92994
_exptl_absorpt_correction_type multi-scan
_exptl_absorpt_process_details
;
CrysAlisPro, Agilent Technologies,
Version 1.171.37.35 (release 13-08-2014 CrysAlis171 .NET)
(compiled Aug 13 2014,18:06:01)
Empirical absorption correction using spherical harmonics,
 implemented in SCALE3 ABSPACK scaling algorithm.
;
_exptl_crystal_colour yellow
_exptl_crystal_density_diffrn 1.900
_exptl_crystal_description plate
_exptl_crystal_F_000 376
_exptl_crystal_size_max 0.4
_exptl_crystal_size_mid 0.1
_exptl_crystal_size_min 0.01
_refine_diff_density_max 0.827
_refine_diff_density_min -0.401
_refine_diff_density_rms 0.098
_refine_ls_extinction_method none
_refine_ls_goodness_of_fit_ref 1.070
_refine_ls_hydrogen_treatment constr
_refine_ls_matrix_type full
_refine_ls_number_parameters 196
_refine_ls_number_reflns 2277
_refine_ls_number_restraints 0
_refine_ls_restrained_S_all 1.070
_refine_ls_R_factor_all 0.0380
_refine_ls_R_factor_gt 0.0339
_refine_ls_shift/su_max 0.000
_refine_ls_shift/su_mean 0.000
_refine_ls_structure_factor_coef Fsqd
_refine_ls_weighting_details 'w=1/[\s^2^(Fo^2^)+(0.0471P)^2^+0.6335P] where P=(Fo^2^+2Fc^2^)/3'
_refine_ls_weighting_scheme calc
_refine_ls_wR_factor_gt 0.0873
_refine_ls_wR_factor_ref 0.0896
_reflns_Friedel_coverage 0.000
_reflns_number_gt 2069
_reflns_number_total 2277
_reflns_threshold_expression 'I > 2\s(I)'
_cod_data_source_file jo7b00030_si_001.cif
_cod_data_source_block MK-445-F3
_cod_database_code 4032362
_shelx_space_group_comment
;
The symmetry employed for this shelxl refinement is uniquely defined
by the following loop, which should always be used as a source of
symmetry information in preference to the above space-group names.
They are only intended as comments.
;
_shelxl_version_number 2013-4

loop_
_space_group_symop_operation_xyz
'x, y, z'
'-x, -y, -z'

loop_
_atom_site_label
_atom_site_type_symbol
_atom_site_fract_x
_atom_site_fract_y
_atom_site_fract_z
_atom_site_U_iso_or_equiv
_atom_site_adp_type
_atom_site_occupancy
_atom_site_site_symmetry_order
_atom_site_calc_flag
_atom_site_refinement_flags_posn
_atom_site_refinement_flags_adp
_atom_site_refinement_flags_occupancy
C1 C 0.0574(5) 0.1522(4) 0.0818(2) 0.0118(6) Uani 1 1 d . . .
C2 C 0.2683(5) 0.1046(4) 0.0926(2) 0.0142(7) Uani 1 1 d . . .
H2 H 0.3102 0.0178 0.1296 0.017 Uiso 1 1 calc R U .
C3 C 0.4034(5) 0.2157(4) 0.0357(2) 0.0150(7) Uani 1 1 d . . .
H3 H 0.5516 0.2151 0.0295 0.018 Uiso 1 1 calc R U .
C4 C 0.2747(5) 0.3285(4) -0.0102(2) 0.0140(7) Uani 1 1 d . . .
H4 H 0.3245 0.4136 -0.0513 0.017 Uiso 1 1 calc R U .
C5 C 0.0571(5) 0.2886(4) 0.0176(2) 0.0137(6) Uani 1 1 d . . .
H5 H -0.0616 0.3409 -0.0022 0.016 Uiso 1 1 calc R U .
C6 C 0.1002(5) 0.3941(4) 0.2644(2) 0.0128(6) Uani 1 1 d . . .
C7 C 0.3154(5) 0.3602(4) 0.2847(2) 0.0144(6) Uani 1 1 d . . .
H7 H 0.3567 0.2657 0.3157 0.017 Uiso 1 1 calc R U .
C8 C 0.4547(5) 0.4991(4) 0.2484(2) 0.0164(7) Uani 1 1 d . . .
H8 H 0.6051 0.5109 0.2511 0.020 Uiso 1 1 calc R U .
C9 C 0.3268(5) 0.6166(4) 0.2074(2) 0.0170(7) Uani 1 1 d . . .
H9 H 0.3791 0.7185 0.1789 0.020 Uiso 1 1 calc R U .
C10 C 0.1049(5) 0.5526(4) 0.2171(2) 0.0143(6) Uani 1 1 d . . .
H10 H -0.0138 0.6042 0.1966 0.017 Uiso 1 1 calc R U .
C11 C 0.0318(5) -0.0981(4) 0.3596(2) 0.0135(6) Uani 1 1 d . . .
C12 C 0.2277(5) -0.1024(4) 0.4125(2) 0.0153(7) Uani 1 1 d . . .
H12 H 0.3632 -0.0455 0.3994 0.018 Uiso 1 1 calc R U .
C13 C 0.1770(5) -0.2107(4) 0.4895(2) 0.0178(7) Uani 1 1 d . . .
H13 H 0.2742 -0.2369 0.5366 0.021 Uiso 1 1 calc R U .
C14 C 0.0488(5) 0.2723(4) 0.5180(2) 0.0183(7) Uani 1 1 d . . .
H14 H 0.1237 0.3467 0.4770 0.022 Uiso 1 1 calc R U .
C15 C 0.1400(5) 0.2007(4) 0.5987(2) 0.0150(7) Uani 1 1 d . . .
H15 H 0.2844 0.2179 0.6199 0.018 Uiso 1 1 calc R U .
O1 O -0.1311(3) 0.0840(3) 0.12650(15) 0.0136(5) Uani 1 1 d . . .
O2 O -0.0921(3) 0.2909(3) 0.28506(15) 0.0147(5) Uani 1 1 d . . .
O3 O 0.0266(3) -0.0186(3) 0.27164(14) 0.0133(5) Uani 1 1 d . . .
O4 O -0.3770(3) 0.0278(3) 0.26576(16) 0.0183(5) Uani 1 1 d . . .
P3 P -0.15846(12) 0.09133(10) 0.24037(6) 0.0124(2) Uani 1 1 d . . .
Fe1 Fe 0.25094(7) 0.36289(5) 0.13971(3) 0.01091(15) Uani 1 1 d . . .
Fe2 Fe 0.0000 0.0000 0.5000 0.01200(17) Uani 1 2 d S . P

loop_
_atom_site_aniso_label
_atom_site_aniso_U_11
_atom_site_aniso_U_22
_atom_site_aniso_U_33
_atom_site_aniso_U_23
_atom_site_aniso_U_13
_atom_site_aniso_U_12
C1 0.0141(15) 0.0117(15) 0.0089(14) -0.0010(12) 0.0004(12) -0.0003(12)
C2 0.0214(17) 0.0112(15) 0.0099(15) -0.0011(12) -0.0019(13) 0.0039(13)
C3 0.0141(15) 0.0173(16) 0.0130(16) -0.0045(13) 0.0010(12) 0.0043(13)
C4 0.0191(16) 0.0123(16) 0.0097(15) 0.0005(12) 0.0012(12) -0.0014(13)
C5 0.0154(15) 0.0134(16) 0.0116(15) -0.0017(12) -0.0022(12) 0.0015(12)
C6 0.0153(15) 0.0131(15) 0.0090(15) -0.0019(12) 0.0013(12) 0.0004(12)
C7 0.0191(16) 0.0156(16) 0.0084(15) -0.0021(12) -0.0025(12) 0.0046(13)
C8 0.0132(15) 0.0186(17) 0.0154(16) -0.0057(13) -0.0005(12) -0.0002(13)
C9 0.0219(17) 0.0117(16) 0.0158(16) -0.0040(13) 0.0023(13) -0.0005(13)
C10 0.0179(16) 0.0139(16) 0.0114(15) -0.0043(12) 0.0012(12) 0.0068(13)
C11 0.0211(16) 0.0121(15) 0.0080(15) -0.0003(12) 0.0009(12) 0.0058(13)
C12 0.0174(16) 0.0156(16) 0.0136(16) -0.0006(13) 0.0034(13) 0.0062(13)
C13 0.0271(18) 0.0163(16) 0.0123(16) 0.0012(13) 0.0013(13) 0.0127(14)
C14 0.0297(18) 0.0113(16) 0.0146(16) 0.0014(13) 0.0062(14) 0.0042(14)
C15 0.0198(16) 0.0127(16) 0.0117(16) -0.0031(13) 0.0014(13) 0.0016(13)
O1 0.0137(10) 0.0148(11) 0.0118(11) 0.0030(9) -0.0001(8) -0.0015(9)
O2 0.0155(11) 0.0155(11) 0.0129(11) 0.0004(9) 0.0027(9) 0.0016(9)
O3 0.0175(11) 0.0138(11) 0.0100(11) 0.0049(9) 0.0027(9) 0.0045(9)
O4 0.0148(11) 0.0221(12) 0.0180(12) 0.0041(10) 0.0009(9) 0.0000(9)
P3 0.0137(4) 0.0128(4) 0.0109(4) 0.0024(3) 0.0008(3) 0.0016(3)
Fe1 0.0124(2) 0.0102(2) 0.0100(2) -0.00014(17) 0.00048(17) 0.00154(17)
Fe2 0.0160(3) 0.0106(3) 0.0098(3) 0.0004(2) 0.0013(2) 0.0036(2)

loop_
_atom_type_symbol
_atom_type_description
_atom_type_scat_dispersion_real
_atom_type_scat_dispersion_imag
_atom_type_scat_source
C C 0.0033 0.0016 'International Tables Vol C Tables 4.2.6.8 and 6.1.1.4'
H H 0.0000 0.0000 'International Tables Vol C Tables 4.2.6.8 and 6.1.1.4'
O O 0.0106 0.0060 'International Tables Vol C Tables 4.2.6.8 and 6.1.1.4'
P P 0.1023 0.0942 'International Tables Vol C Tables 4.2.6.8 and 6.1.1.4'
Fe Fe 0.3463 0.8444 'International Tables Vol C Tables 4.2.6.8 and 6.1.1.4'

loop_
_geom_angle_atom_site_label_1
_geom_angle_atom_site_label_2
_geom_angle_atom_site_label_3
_geom_angle
_geom_angle_site_symmetry_1
_geom_angle_site_symmetry_3
O1 C1 C2 127.9(3) . .
O1 C1 C5 121.9(3) . .
C2 C1 C5 110.2(3) . .
O1 C1 Fe1 122.6(2) . .
C2 C1 Fe1 71.47(17) . .
C5 C1 Fe1 71.69(17) . .
C1 C2 C3 106.4(3) . .
C1 C2 Fe1 67.34(18) . .
C3 C2 Fe1 70.74(18) . .
C2 C3 C4 108.8(3) . .
C2 C3 Fe1 68.72(17) . .
C4 C3 Fe1 70.17(18) . .
C5 C4 C3 108.3(3) . .
C5 C4 Fe1 68.83(17) . .
C3 C4 Fe1 69.51(17) . .
C4 C5 C1 106.3(3) . .
C4 C5 Fe1 70.77(17) . .
C1 C5 Fe1 66.87(17) . .
O2 C6 C10 123.1(3) . .
O2 C6 C7 127.2(3) . .
C10 C6 C7 109.7(3) . .
O2 C6 Fe1 123.6(2) . .
C10 C6 Fe1 71.22(17) . .
C7 C6 Fe1 70.99(17) . .
C8 C7 C6 106.5(3) . .
C8 C7 Fe1 70.76(17) . .
C6 C7 Fe1 67.56(17) . .
C9 C8 C7 108.7(3) . .
C9 C8 Fe1 70.16(18) . .
C7 C8 Fe1 68.65(17) . .
C8 C9 C10 108.6(3) . .
C8 C9 Fe1 69.70(18) . .
C10 C9 Fe1 68.63(17) . .
C9 C10 C6 106.5(3) . .
C9 C10 Fe1 70.84(18) . .
C6 C10 Fe1 67.42(17) . .
O3 C11 C15 127.4(3) . 2_556
O3 C11 C12 121.7(3) . .
C15 C11 C12 110.4(3) 2_556 .
O3 C11 Fe2 131.6(2) . .
C15 C11 Fe2 70.35(17) 2_556 .
C12 C11 Fe2 70.95(17) . .
C11 C12 C13 106.5(3) . .
C11 C12 Fe2 68.73(17) . .
C13 C12 Fe2 69.49(18) . .
C12 C13 C14 108.2(3) . 2_556
C12 C13 Fe2 70.17(18) . .
C14 C13 Fe2 69.64(18) 2_556 .
C15 C14 C13 108.4(3) . 2_556
C15 C14 Fe2 69.59(18) . .
C13 C14 Fe2 69.74(18) 2_556 .
C11 C15 C14 106.5(3) 2_556 .
C11 C15 Fe2 69.23(17) 2_556 .
C14 C15 Fe2 69.92(18) . .
C1 O1 P3 124.32(18) . .
C6 O2 P3 123.68(19) . .
C11 O3 P3 123.98(19) . .
O4 P3 O1 112.34(12) . .
O4 P3 O3 116.83(12) . .
O1 P3 O3 101.19(11) . .
O4 P3 O2 110.59(13) . .
O1 P3 O2 108.08(11) . .
O3 P3 O2 107.12(12) . .
C1 Fe1 C6 96.97(12) . .
C1 Fe1 C7 113.75(12) . .
C6 Fe1 C7 41.45(12) . .
C1 Fe1 C2 41.19(12) . .
C6 Fe1 C2 113.59(12) . .
C7 Fe1 C2 100.63(13) . .
C1 Fe1 C10 116.10(13) . .
C6 Fe1 C10 41.36(12) . .
C7 Fe1 C10 69.70(13) . .
C2 Fe1 C10 150.97(12) . .
C1 Fe1 C5 41.44(12) . .
C6 Fe1 C5 116.15(12) . .
C7 Fe1 C5 151.29(12) . .
C2 Fe1 C5 69.61(12) . .
C10 Fe1 C5 105.29(13) . .
C1 Fe1 C8 153.01(13) . .
C6 Fe1 C8 68.47(12) . .
C7 Fe1 C8 40.59(12) . .
C2 Fe1 C8 122.41(12) . .
C10 Fe1 C8 68.45(13) . .
C5 Fe1 C8 165.46(13) . .
C1 Fe1 C3 68.23(12) . .
C6 Fe1 C3 152.81(13) . .
C7 Fe1 C3 122.21(13) . .
C2 Fe1 C3 40.54(12) . .
C10 Fe1 C3 165.72(13) . .
C5 Fe1 C3 68.34(12) . .
C8 Fe1 C3 114.46(13) . .
C1 Fe1 C9 155.94(13) . .
C6 Fe1 C9 68.38(12) . .
C7 Fe1 C9 68.43(13) . .
C2 Fe1 C9 161.88(13) . .
C10 Fe1 C9 40.53(12) . .
C5 Fe1 C9 126.84(13) . .
C8 Fe1 C9 40.14(13) . .
C3 Fe1 C9 132.58(12) . .
C1 Fe1 C4 68.36(12) . .
C6 Fe1 C4 155.82(13) . .
C7 Fe1 C4 161.78(13) . .
C2 Fe1 C4 68.56(12) . .
C10 Fe1 C4 126.80(12) . .
C5 Fe1 C4 40.39(12) . .
C8 Fe1 C4 132.38(12) . .
C3 Fe1 C4 40.32(12) . .
C9 Fe1 C4 117.64(12) . .
C11 Fe2 C11 180.0 . 2_556
C11 Fe2 C15 139.58(12) . .
C11 Fe2 C15 40.43(12) 2_556 .
C11 Fe2 C15 40.42(12) . 2_556
C11 Fe2 C15 139.58(12) 2_556 2_556
C15 Fe2 C15 180.00(13) . 2_556
C11 Fe2 C14 67.37(12) . 2_556
C11 Fe2 C14 112.63(12) 2_556 2_556
C15 Fe2 C14 139.52(12) . 2_556
C15 Fe2 C14 40.48(12) 2_556 2_556
C11 Fe2 C14 112.63(12) . .
C11 Fe2 C14 67.37(12) 2_556 .
C15 Fe2 C14 40.48(12) . .
C15 Fe2 C14 139.52(12) 2_556 .
C14 Fe2 C14 180.0 2_556 .
C11 Fe2 C13 67.44(12) . .
C11 Fe2 C13 112.56(12) 2_556 .
C15 Fe2 C13 111.55(13) . .
C15 Fe2 C13 68.45(13) 2_556 .
C14 Fe2 C13 40.62(13) 2_556 .
C14 Fe2 C13 139.38(13) . .
C11 Fe2 C13 112.56(12) . 2_556
C11 Fe2 C13 67.44(12) 2_556 2_556
C15 Fe2 C13 68.45(13) . 2_556
C15 Fe2 C13 111.55(13) 2_556 2_556
C14 Fe2 C13 139.38(13) 2_556 2_556
C14 Fe2 C13 40.62(13) . 2_556
C13 Fe2 C13 180.00(18) . 2_556
C11 Fe2 C12 40.32(12) . .
C11 Fe2 C12 139.68(12) 2_556 .
C15 Fe2 C12 111.38(12) . .
C15 Fe2 C12 68.62(12) 2_556 .
C14 Fe2 C12 68.10(13) 2_556 .
C14 Fe2 C12 111.90(13) . .
C13 Fe2 C12 40.34(12) . .
C13 Fe2 C12 139.66(12) 2_556 .
C11 Fe2 C12 139.68(12) . 2_556
C11 Fe2 C12 40.32(12) 2_556 2_556
C15 Fe2 C12 68.62(12) . 2_556
C15 Fe2 C12 111.38(12) 2_556 2_556
C14 Fe2 C12 111.90(13) 2_556 2_556
C14 Fe2 C12 68.10(13) . 2_556
C13 Fe2 C12 139.66(12) . 2_556
C13 Fe2 C12 40.34(12) 2_556 2_556
C12 Fe2 C12 180.0 . 2_556

loop_
_geom_bond_atom_site_label_1
_geom_bond_atom_site_label_2
_geom_bond_distance
_geom_bond_site_symmetry_2
C1 O1 1.404(3) .
C1 C2 1.415(4) .
C1 C5 1.427(4) .
C1 Fe1 1.982(3) .
C2 C3 1.421(4) .
C2 Fe1 2.037(3) .
C3 C4 1.425(4) .
C3 Fe1 2.063(3) .
C4 C5 1.422(4) .
C4 Fe1 2.072(3) .
C5 Fe1 2.046(3) .
C6 O2 1.401(4) .
C6 C10 1.423(4) .
C6 C7 1.424(4) .
C6 Fe1 1.988(3) .
C7 C8 1.421(4) .
C7 Fe1 2.034(3) .
C8 C9 1.417(5) .
C8 Fe1 2.062(3) .
C9 C10 1.423(4) .
C9 Fe1 2.068(3) .
C10 Fe1 2.039(3) .
C11 O3 1.406(3) .
C11 C15 1.412(4) 2_556
C11 C12 1.414(4) .
C11 Fe2 2.036(3) .
C12 C13 1.421(4) .
C12 Fe2 2.065(3) .
C13 C14 1.427(5) 2_556
C13 Fe2 2.056(3) .
C14 C15 1.420(4) .
C14 C13 1.427(5) 2_556
C14 Fe2 2.055(3) .
C15 C11 1.412(4) 2_556
C15 Fe2 2.051(3) .
O1 P3 1.581(2) .
O2 P3 1.593(2) .
O3 P3 1.582(2) .
O4 P3 1.450(2) .
Fe2 C11 2.036(3) 2_556
Fe2 C15 2.051(3) 2_556
Fe2 C14 2.055(3) 2_556
Fe2 C13 2.056(3) 2_556
Fe2 C12 2.065(3) 2_556

loop_
_geom_torsion_atom_site_label_1
_geom_torsion_atom_site_label_2
_geom_torsion_atom_site_label_3
_geom_torsion_atom_site_label_4
_geom_torsion
_geom_torsion_site_symmetry_1
_geom_torsion_site_symmetry_4
O1 C1 C2 C3 -177.7(3) . .
C5 C1 C2 C3 1.2(3) . .
Fe1 C1 C2 C3 -60.3(2) . .
O1 C1 C2 Fe1 -117.3(3) . .
C5 C1 C2 Fe1 61.5(2) . .
C1 C2 C3 C4 -0.7(3) . .
Fe1 C2 C3 C4 -58.9(2) . .
C1 C2 C3 Fe1 58.1(2) . .
C2 C3 C4 C5 0.0(3) . .
Fe1 C3 C4 C5 -58.0(2) . .
C2 C3 C4 Fe1 58.0(2) . .
C3 C4 C5 C1 0.8(3) . .
Fe1 C4 C5 C1 -57.6(2) . .
C3 C4 C5 Fe1 58.4(2) . .
O1 C1 C5 C4 177.7(3) . .
C2 C1 C5 C4 -1.2(3) . .
Fe1 C1 C5 C4 60.2(2) . .
O1 C1 C5 Fe1 117.6(3) . .
C2 C1 C5 Fe1 -61.4(2) . .
O2 C6 C7 C8 178.6(3) . .
C10 C6 C7 C8 -0.6(3) . .
Fe1 C6 C7 C8 60.4(2) . .
O2 C6 C7 Fe1 118.3(3) . .
C10 C6 C7 Fe1 -61.0(2) . .
C6 C7 C8 C9 0.5(3) . .
Fe1 C7 C8 C9 58.8(2) . .
C6 C7 C8 Fe1 -58.3(2) . .
C7 C8 C9 C10 -0.2(4) . .
Fe1 C8 C9 C10 57.7(2) . .
C7 C8 C9 Fe1 -57.9(2) . .
C8 C9 C10 C6 -0.2(3) . .
Fe1 C9 C10 C6 58.2(2) . .
C8 C9 C10 Fe1 -58.3(2) . .
O2 C6 C10 C9 -178.8(3) . .
C7 C6 C10 C9 0.5(3) . .
Fe1 C6 C10 C9 -60.4(2) . .
O2 C6 C10 Fe1 -118.4(3) . .
C7 C6 C10 Fe1 60.9(2) . .
O3 C11 C12 C13 -172.8(3) . .
C15 C11 C12 C13 0.0(3) 2_556 .
Fe2 C11 C12 C13 59.5(2) . .
O3 C11 C12 Fe2 127.7(3) . .
C15 C11 C12 Fe2 -59.5(2) 2_556 .
C11 C12 C13 C14 0.5(3) . 2_556
Fe2 C12 C13 C14 59.5(2) . 2_556
C11 C12 C13 Fe2 -59.0(2) . .
C13 C14 C15 C11 -0.8(4) 2_556 2_556
Fe2 C14 C15 C11 -59.9(2) . 2_556
C13 C14 C15 Fe2 59.1(2) 2_556 .
C2 C1 O1 P3 59.0(4) . .
C5 C1 O1 P3 -119.8(3) . .
Fe1 C1 O1 P3 -32.2(3) . .
C10 C6 O2 P3 117.4(3) . .
C7 C6 O2 P3 -61.7(4) . .
Fe1 C6 O2 P3 29.1(3) . .
C15 C11 O3 P3 46.1(4) 2_556 .
C12 C11 O3 P3 -142.4(2) . .
Fe2 C11 O3 P3 -50.4(4) . .
C1 O1 P3 O4 174.0(2) . .
C1 O1 P3 O3 -60.7(2) . .
C1 O1 P3 O2 51.7(3) . .
C11 O3 P3 O4 -37.4(3) . .
C11 O3 P3 O1 -159.7(2) . .
C11 O3 P3 O2 87.2(2) . .
C6 O2 P3 O4 -173.0(2) . .
C6 O2 P3 O1 -49.6(2) . .
C6 O2 P3 O3 58.7(2) . .
